data_7213947
loop_
_publ_author_name
'Fan, Liming'
'Zhang, Xiutang'
'Zhang, Wei'
'Ding, Yuanshuai'
'Fan, Weiliu'
'Sun, Liming'
'Zhao, Xian'

_publ_section_title
;
 Syntheses, structures, and properties of a series of 2D and 3D
 coordination polymers based on trifunctional pyridinedicarboxylate and
 different (bis)imidazole bridging ligands
;
_journal_issue 11
_journal_name_full CrystEngComm
_journal_page_first 2144
_journal_paper_doi 10.1039/c3ce42203h
_journal_volume 16
_journal_year 2014
_chemical_formula_moiety '2(C27 H20 Co N3 O4), H2 O'
_chemical_formula_sum 'C54 H42 Co2 N6 O9'
_chemical_formula_weight 1036.80
_chemical_name_systematic
; 
 ? 
;
_space_group_IT_number 15
_symmetry_cell_setting monoclinic
_symmetry_space_group_name_Hall '-C 2yc'
_symmetry_space_group_name_H-M 'C 1 2/c 1'
_atom_sites_solution_hydrogens geom
_atom_sites_solution_primary direct
_atom_sites_solution_secondary difmap
_audit_creation_method SHELXL-97
_cell_angle_alpha 90.00
_cell_angle_beta 91.234(12)
_cell_angle_gamma 90.00
_cell_formula_units_Z 4
_cell_length_a 20.201(14)
_cell_length_b 9.992(7)
_cell_length_c 21.796(15)
_cell_measurement_reflns_used 2151
_cell_measurement_temperature 293(2)
_cell_measurement_theta_max 22.83
_cell_measurement_theta_min 2.27
_cell_volume 4398(5)
_computing_cell_refinement 'Bruker SMART'
_computing_data_collection 'Bruker SMART'
_computing_data_reduction 'Bruker SAINT'
_computing_molecular_graphics 'Bruker SHELXTL'
_computing_publication_material 'Bruker SHELXTL'
_computing_structure_refinement 'SHELXL-97 (Sheldrick, 1997)'
_computing_structure_solution 'SHELXS-97 (Sheldrick, 1990)'
_diffrn_ambient_temperature 293(2)
_diffrn_measured_fraction_theta_full 0.998
_diffrn_measured_fraction_theta_max 0.998
_diffrn_measurement_device_type 'CCD area detector'
_diffrn_measurement_method 'phi and omega scans'
_diffrn_radiation_monochromator graphite
_diffrn_radiation_source 'fine-focus sealed tube'
_diffrn_radiation_type MoK\a
_diffrn_radiation_wavelength 0.71073
_diffrn_reflns_av_R_equivalents 0.0535
_diffrn_reflns_av_sigmaI/netI 0.0636
_diffrn_reflns_limit_h_max 21
_diffrn_reflns_limit_h_min -24
_diffrn_reflns_limit_k_max 11
_diffrn_reflns_limit_k_min -11
_diffrn_reflns_limit_l_max 18
_diffrn_reflns_limit_l_min -25
_diffrn_reflns_number 10535
_diffrn_reflns_theta_full 25.00
_diffrn_reflns_theta_max 25.00
_diffrn_reflns_theta_min 1.87
_diffrn_standards_number 0
_exptl_absorpt_coefficient_mu 0.825
_exptl_absorpt_correction_T_max 0.9369
_exptl_absorpt_correction_T_min 0.9074
_exptl_absorpt_correction_type multi-scan
_exptl_absorpt_process_details '(SADABS; Bruker, 2001)'
_exptl_crystal_colour red
_exptl_crystal_density_diffrn 1.566
_exptl_crystal_density_method 'not measured'
_exptl_crystal_description block
_exptl_crystal_F_000 2136
_exptl_crystal_size_max 0.12
_exptl_crystal_size_mid 0.10
_exptl_crystal_size_min 0.08
_refine_diff_density_max 0.479
_refine_diff_density_min -0.489
_refine_diff_density_rms 0.080
_refine_ls_extinction_method none
_refine_ls_goodness_of_fit_ref 0.997
_refine_ls_hydrogen_treatment mixed
_refine_ls_matrix_type full
_refine_ls_number_parameters 326
_refine_ls_number_reflns 3867
_refine_ls_number_restraints 3
_refine_ls_restrained_S_all 0.997
_refine_ls_R_factor_all 0.0757
_refine_ls_R_factor_gt 0.0472
_refine_ls_shift/su_max 0.001
_refine_ls_shift/su_mean 0.000
_refine_ls_structure_factor_coef Fsqd
_refine_ls_weighting_details 'calc w=1/[\s^2^(Fo^2^)+(0.0672P)^2^+5.3023P] where P=(Fo^2^+2Fc^2^)/3'
_refine_ls_weighting_scheme calc
_refine_ls_wR_factor_gt 0.1163
_refine_ls_wR_factor_ref 0.1359
_reflns_number_gt 2701
_reflns_number_total 3867
_reflns_threshold_expression >2sigma(I)
_cod_data_source_file c3ce42203h.txt
_cod_data_source_block z
_cod_depositor_comments
;
The following automatic conversions were performed:

'_symmetry_cell_setting' value 'Monoclinic' changed to 'monoclinic'
according to
/usr/data/users/saulius/automatic-downloads/current/RSC/lib/dictionaries/cif_core.dic
dictionary named 'cif_core.dic' version 2.4.2 from 2011-04-26.

Automatic conversion script
Id: cif_fix_values 2281 2013-09-26 08:29:07Z andrius 
;
_cod_original_cell_volume 4399(5)
_cod_original_sg_symbol_H-M C2/c
_cod_database_code 7213947

loop_
_symmetry_equiv_pos_as_xyz
'x, y, z'
'-x, y, -z+1/2'
'x+1/2, y+1/2, z'
'-x+1/2, y+1/2, -z+1/2'
'-x, -y, -z'
'x, -y, z-1/2'
'-x+1/2, -y+1/2, -z'
'x+1/2, -y+1/2, z-1/2'

loop_
_atom_site_label
_atom_site_type_symbol
_atom_site_fract_x
_atom_site_fract_y
_atom_site_fract_z
_atom_site_U_iso_or_equiv
_atom_site_adp_type
_atom_site_occupancy
_atom_site_symmetry_multiplicity
_atom_site_calc_flag
_atom_site_refinement_flags
C1 C 0.7515(2) 0.0316(5) 0.59090(18) 0.0447(11) Uani 1 1 d .
C2 C 0.68819(18) -0.0374(4) 0.57313(17) 0.0368(9) Uani 1 1 d .
C3 C 0.62965(19) 0.0310(4) 0.57530(19) 0.0451(10) Uani 1 1 d .
H3 H 0.6297 0.1215 0.5853 0.054 Uiso 1 1 calc R
C4 C 0.57082(19) -0.0332(4) 0.5628(2) 0.0466(11) Uani 1 1 d .
H4 H 0.5312 0.0133 0.5661 0.056 Uiso 1 1 calc R
C5 C 0.56973(18) -0.1641(4) 0.54553(17) 0.0361(9) Uani 1 1 d .
C6 C 0.62878(19) -0.2309(4) 0.5411(2) 0.0471(11) Uani 1 1 d .
H6 H 0.6291 -0.3196 0.5281 0.057 Uiso 1 1 calc R
C7 C 0.68743(19) -0.1679(5) 0.5557(2) 0.0488(11) Uani 1 1 d .
H7 H 0.7270 -0.2150 0.5537 0.059 Uiso 1 1 calc R
C8 C 0.50647(17) -0.2334(4) 0.53323(17) 0.0323(9) Uani 1 1 d .
C9 C 0.49467(18) -0.3039(4) 0.48046(17) 0.0369(9) Uani 1 1 d .
H9 H 0.5278 -0.3114 0.4517 0.044 Uiso 1 1 calc R
C10 C 0.43457(17) -0.3635(4) 0.46957(16) 0.0321(8) Uani 1 1 d .
C11 C 0.38976(17) -0.3562(4) 0.51605(17) 0.0339(9) Uani 1 1 d .
H11 H 0.3492 -0.3991 0.5103 0.041 Uiso 1 1 calc R
C12 C 0.45803(18) -0.2282(4) 0.57567(18) 0.0366(9) Uani 1 1 d .
H12 H 0.4654 -0.1781 0.6111 0.044 Uiso 1 1 calc R
C13 C 0.41684(17) -0.4328(4) 0.41210(17) 0.0343(9) Uani 1 1 d .
C14 C 0.46309(19) -0.4982(4) 0.37859(18) 0.0435(10) Uani 1 1 d .
H14 H 0.5066 -0.5020 0.3933 0.052 Uiso 1 1 calc R
C15 C 0.4468(2) -0.5582(5) 0.32382(19) 0.0490(11) Uani 1 1 d .
H15 H 0.4792 -0.6014 0.3014 0.059 Uiso 1 1 calc R
C16 C 0.3825(2) -0.5541(4) 0.30218(18) 0.0428(10) Uani 1 1 d .
C17 C 0.3640(2) -0.6130(4) 0.2412(2) 0.0474(11) Uani 1 1 d .
C18 C 0.3362(2) -0.4902(4) 0.33549(18) 0.0448(11) Uani 1 1 d .
H18 H 0.2925 -0.4888 0.3213 0.054 Uiso 1 1 calc R
C19 C 0.35271(19) -0.4276(4) 0.38974(19) 0.0427(10) Uani 1 1 d .
H19 H 0.3206 -0.3818 0.4113 0.051 Uiso 1 1 calc R
C20 C 0.8384(3) 0.4384(5) 0.7622(2) 0.0664(14) Uani 1 1 d .
H20A H 0.8122 0.3587 0.7656 0.100 Uiso 1 1 calc R
H20B H 0.8201 0.5076 0.7872 0.100 Uiso 1 1 calc R
H20C H 0.8830 0.4200 0.7758 0.100 Uiso 1 1 calc R
C21 C 0.83824(18) 0.4825(4) 0.69770(18) 0.0405(10) Uani 1 1 d .
C22 C 0.8302(2) 0.4901(5) 0.60040(19) 0.0447(10) Uani 1 1 d .
H22 H 0.8254 0.4638 0.5596 0.054 Uiso 1 1 calc R
C23 C 0.8373(2) 0.6148(5) 0.6187(2) 0.0527(12) Uani 1 1 d .
H23 H 0.8387 0.6906 0.5940 0.063 Uiso 1 1 calc R
C24 C 0.8603(2) 0.7221(4) 0.7205(3) 0.0634(14) Uani 1 1 d .
H24A H 0.8358 0.7167 0.7582 0.076 Uiso 1 1 calc R
H24B H 0.8487 0.8055 0.7002 0.076 Uiso 1 1 calc R
C25 C 0.9337(2) 0.7207(4) 0.7354(3) 0.0577(13) Uani 1 1 d .
C26 C 0.9785(3) 0.7189(10) 0.6934(3) 0.153(4) Uani 1 1 d .
H26 H 0.9652 0.7170 0.6524 0.184 Uiso 1 1 calc R
C27 C 0.9559(3) 0.7198(10) 0.7922(3) 0.150(4) Uani 1 1 d .
H27 H 0.9256 0.7197 0.8237 0.180 Uiso 1 1 calc R
Co1 Co 0.83343(2) 0.20212(5) 0.63909(2) 0.03305(19) Uani 1 1 d .
N1 N 0.84217(16) 0.6104(3) 0.68081(17) 0.0467(9) Uani 1 1 d .
N2 N 0.83084(14) 0.4048(3) 0.64905(13) 0.0348(8) Uani 1 1 d .
N3 N 0.40051(14) -0.2921(3) 0.56833(14) 0.0345(7) Uani 1 1 d .
O1 O 0.74918(13) 0.1561(3) 0.59696(13) 0.0509(8) Uani 1 1 d .
O2 O 0.80231(14) -0.0345(3) 0.59953(15) 0.0618(9) Uani 1 1 d .
O3 O 0.40581(16) -0.6553(4) 0.20698(14) 0.0716(11) Uani 1 1 d .
O4 O 0.30487(17) -0.6219(4) 0.22659(15) 0.0701(10) Uani 1 1 d .
O1W O 0.5000 0.1178(19) 0.2500 0.0435(9) Uani 1 2 d SD
H1W H 0.5000 0.1999(19) 0.2500 0.080 Uiso 1 2 d SD
H2W H 0.497(6) 0.0836(19) 0.2841(4) 0.080 Uiso 0.50 1 d PD

loop_
_atom_site_aniso_label
_atom_site_aniso_U_11
_atom_site_aniso_U_22
_atom_site_aniso_U_33
_atom_site_aniso_U_23
_atom_site_aniso_U_13
_atom_site_aniso_U_12
C1 0.041(2) 0.063(3) 0.030(2) 0.009(2) -0.0035(18) -0.016(2)
C2 0.034(2) 0.046(3) 0.030(2) 0.0040(18) -0.0021(16) -0.0140(18)
C3 0.042(2) 0.035(2) 0.058(3) -0.005(2) -0.008(2) -0.0078(19)
C4 0.032(2) 0.042(3) 0.066(3) -0.002(2) -0.004(2) -0.0042(18)
C5 0.033(2) 0.042(2) 0.033(2) 0.0014(17) -0.0033(16) -0.0084(17)
C6 0.038(2) 0.039(3) 0.065(3) -0.009(2) 0.003(2) -0.0088(19)
C7 0.030(2) 0.056(3) 0.060(3) -0.002(2) 0.000(2) -0.0014(19)
C8 0.0306(19) 0.033(2) 0.033(2) 0.0003(16) -0.0023(16) -0.0057(16)
C9 0.032(2) 0.043(2) 0.036(2) -0.0028(18) 0.0004(16) -0.0035(18)
C10 0.033(2) 0.032(2) 0.031(2) -0.0009(16) -0.0004(16) -0.0018(17)
C11 0.0271(19) 0.037(2) 0.038(2) -0.0006(18) -0.0013(16) -0.0072(16)
C12 0.034(2) 0.038(2) 0.038(2) -0.0077(17) -0.0042(17) -0.0035(17)
C13 0.0313(19) 0.039(2) 0.032(2) -0.0043(17) -0.0012(16) -0.0028(17)
C14 0.033(2) 0.053(3) 0.044(2) -0.008(2) -0.0061(18) -0.0028(18)
C15 0.045(2) 0.062(3) 0.040(2) -0.014(2) 0.0041(19) 0.007(2)
C16 0.049(2) 0.045(3) 0.034(2) -0.0063(19) -0.0018(19) -0.002(2)
C17 0.057(3) 0.041(3) 0.044(3) -0.006(2) -0.008(2) -0.009(2)
C18 0.036(2) 0.058(3) 0.039(2) -0.007(2) -0.0074(19) -0.0049(19)
C19 0.035(2) 0.051(3) 0.041(2) -0.009(2) 0.0019(18) -0.0032(19)
C20 0.099(4) 0.064(3) 0.036(3) -0.009(2) -0.009(3) 0.010(3)
C21 0.035(2) 0.044(3) 0.042(2) -0.0027(19) -0.0061(18) 0.0034(18)
C22 0.044(2) 0.055(3) 0.035(2) 0.004(2) -0.0004(19) 0.004(2)
C23 0.046(3) 0.053(3) 0.058(3) 0.013(2) -0.001(2) 0.003(2)
C24 0.061(3) 0.038(3) 0.090(4) -0.015(2) -0.025(3) 0.009(2)
C25 0.059(3) 0.031(3) 0.082(4) -0.007(2) -0.023(3) 0.003(2)
C26 0.069(4) 0.296(12) 0.093(5) 0.110(7) -0.034(4) -0.075(6)
C27 0.061(4) 0.297(12) 0.091(5) -0.111(6) -0.027(4) 0.060(5)
Co1 0.0283(3) 0.0420(3) 0.0287(3) 0.0002(2) -0.0031(2) -0.0049(2)
N1 0.0414(19) 0.041(2) 0.058(2) -0.0037(17) -0.0115(17) 0.0033(16)
N2 0.0314(16) 0.043(2) 0.0301(18) -0.0014(14) -0.0032(14) -0.0032(14)
N3 0.0278(16) 0.044(2) 0.0316(17) -0.0071(15) 0.0000(13) -0.0069(14)
O1 0.0444(17) 0.054(2) 0.0534(19) -0.0044(15) -0.0088(14) -0.0181(14)
O2 0.0382(17) 0.073(2) 0.074(2) 0.0168(18) -0.0087(16) -0.0148(16)
O3 0.066(2) 0.105(3) 0.0449(19) -0.0330(19) 0.0183(17) -0.034(2)
O4 0.074(2) 0.076(2) 0.058(2) -0.0277(18) -0.0286(18) 0.0272(19)
O1W 0.053(2) 0.0377(19) 0.0353(17) -0.0028(13) 0.0009(15) 0.0141(15)

loop_
_atom_type_symbol
_atom_type_description
_atom_type_scat_dispersion_real
_atom_type_scat_dispersion_imag
_atom_type_scat_source
C C 0.0033 0.0016 'International Tables Vol C Tables 4.2.6.8 and 6.1.1.4'
H H 0.0000 0.0000 'International Tables Vol C Tables 4.2.6.8 and 6.1.1.4'
N N 0.0061 0.0033 'International Tables Vol C Tables 4.2.6.8 and 6.1.1.4'
O O 0.0106 0.0060 'International Tables Vol C Tables 4.2.6.8 and 6.1.1.4'
Co Co 0.3494 0.9721 'International Tables Vol C Tables 4.2.6.8 and 6.1.1.4'

loop_
_geom_angle_atom_site_label_1
_geom_angle_atom_site_label_2
_geom_angle_atom_site_label_3
_geom_angle
_geom_angle_site_symmetry_1
_geom_angle_site_symmetry_3
O2 C1 O1 123.4(4) . .
O2 C1 C2 119.8(4) . .
O1 C1 C2 116.8(4) . .
C7 C2 C3 119.0(4) . .
C7 C2 C1 121.3(4) . .
C3 C2 C1 119.7(4) . .
C2 C3 C4 120.3(4) . .
C2 C3 H3 119.9 . .
C4 C3 H3 119.9 . .
C5 C4 C3 120.9(4) . .
C5 C4 H4 119.6 . .
C3 C4 H4 119.6 . .
C4 C5 C6 118.6(4) . .
C4 C5 C8 120.7(4) . .
C6 C5 C8 120.7(4) . .
C7 C6 C5 120.5(4) . .
C7 C6 H6 119.8 . .
C5 C6 H6 119.8 . .
C2 C7 C6 120.6(4) . .
C2 C7 H7 119.7 . .
C6 C7 H7 119.7 . .
C12 C8 C9 118.5(3) . .
C12 C8 C5 119.5(3) . .
C9 C8 C5 122.1(3) . .
C8 C9 C10 120.6(4) . .
C8 C9 H9 119.7 . .
C10 C9 H9 119.7 . .
C9 C10 C11 116.4(3) . .
C9 C10 C13 123.5(3) . .
C11 C10 C13 120.1(3) . .
N3 C11 C10 124.3(3) . .
N3 C11 H11 117.9 . .
C10 C11 H11 117.9 . .
N3 C12 C8 122.5(3) . .
N3 C12 H12 118.7 . .
C8 C12 H12 118.7 . .
C14 C13 C19 118.6(3) . .
C14 C13 C10 121.7(3) . .
C19 C13 C10 119.7(3) . .
C13 C14 C15 121.5(4) . .
C13 C14 H14 119.3 . .
C15 C14 H14 119.3 . .
C16 C15 C14 119.6(4) . .
C16 C15 H15 120.2 . .
C14 C15 H15 120.2 . .
C18 C16 C15 119.2(4) . .
C18 C16 C17 120.0(4) . .
C15 C16 C17 120.7(4) . .
O3 C17 O4 119.9(4) . .
O3 C17 C16 121.4(4) . .
O4 C17 C16 118.7(4) . .
O3 C17 Co1 58.9(2) . 8_445
O4 C17 Co1 61.2(2) . 8_445
C16 C17 Co1 178.0(3) . 8_445
C16 C18 C19 121.3(4) . .
C16 C18 H18 119.4 . .
C19 C18 H18 119.4 . .
C18 C19 C13 119.8(4) . .
C18 C19 H19 120.1 . .
C13 C19 H19 120.1 . .
C21 C20 H20A 109.5 . .
C21 C20 H20B 109.5 . .
H20A C20 H20B 109.5 . .
C21 C20 H20C 109.5 . .
H20A C20 H20C 109.5 . .
H20B C20 H20C 109.5 . .
N2 C21 N1 110.4(4) . .
N2 C21 C20 126.0(4) . .
N1 C21 C20 123.5(4) . .
C23 C22 N2 111.0(4) . .
C23 C22 H22 124.5 . .
N2 C22 H22 124.5 . .
C22 C23 N1 106.1(4) . .
C22 C23 H23 127.0 . .
N1 C23 H23 127.0 . .
N1 C24 C25 110.8(4) . .
N1 C24 H24A 109.5 . .
C25 C24 H24A 109.5 . .
N1 C24 H24B 109.5 . .
C25 C24 H24B 109.5 . .
H24A C24 H24B 108.1 . .
C26 C25 C27 115.8(5) . .
C26 C25 C24 122.9(5) . .
C27 C25 C24 121.3(6) . .
C25 C26 C27 121.9(7) . 2_756
C25 C26 H26 119.0 . .
C27 C26 H26 119.0 2_756 .
C25 C27 C26 122.2(7) . 2_756
C25 C27 H27 118.9 . .
C26 C27 H27 118.9 2_756 .
O1 Co1 N2 104.93(13) . .
O1 Co1 N3 103.37(13) . 3
N2 Co1 N3 94.02(12) . 3
O1 Co1 O3 148.59(15) . 8_546
N2 Co1 O3 99.47(14) . 8_546
N3 Co1 O3 94.22(13) 3 8_546
O1 Co1 O4 94.62(13) . 8_546
N2 Co1 O4 105.49(14) . 8_546
N3 Co1 O4 149.09(14) 3 8_546
O3 Co1 O4 59.51(13) 8_546 8_546
O1 Co1 C17 122.27(15) . 8_546
N2 Co1 C17 105.65(14) . 8_546
N3 Co1 C17 121.75(15) 3 8_546
O3 Co1 C17 29.52(13) 8_546 8_546
O4 Co1 C17 30.03(13) 8_546 8_546
C21 N1 C23 107.7(4) . .
C21 N1 C24 126.0(4) . .
C23 N1 C24 125.5(4) . .
C21 N2 C22 104.8(4) . .
C21 N2 Co1 131.9(3) . .
C22 N2 Co1 122.7(3) . .
C11 N3 C12 117.6(3) . .
C11 N3 Co1 122.0(2) . 3_445
C12 N3 Co1 120.4(3) . 3_445
C1 O1 Co1 104.3(3) . .
C17 O3 Co1 91.6(3) . 8_445
C17 O4 Co1 88.8(3) . 8_445

loop_
_geom_bond_atom_site_label_1
_geom_bond_atom_site_label_2
_geom_bond_distance
_geom_bond_site_symmetry_2
C1 O2 1.231(5) .
C1 O1 1.252(5) .
C1 C2 1.497(5) .
C2 C7 1.358(6) .
C2 C3 1.368(6) .
C3 C4 1.373(5) .
C3 H3 0.9300 .
C4 C5 1.360(6) .
C4 H4 0.9300 .
C5 C6 1.372(6) .
C5 C8 1.473(5) .
C6 C7 1.373(5) .
C6 H6 0.9300 .
C7 H7 0.9300 .
C8 C12 1.362(5) .
C8 C9 1.365(5) .
C9 C10 1.369(5) .
C9 H9 0.9300 .
C10 C11 1.375(5) .
C10 C13 1.469(5) .
C11 N3 1.321(5) .
C11 H11 0.9300 .
C12 N3 1.333(5) .
C12 H12 0.9300 .
C13 C14 1.365(5) .
C13 C19 1.375(5) .
C14 C15 1.370(5) .
C14 H14 0.9300 .
C15 C16 1.374(5) .
C15 H15 0.9300 .
C16 C18 1.355(6) .
C16 C17 1.493(6) .
C17 O3 1.214(5) .
C17 O4 1.233(5) .
C17 Co1 2.463(4) 8_445
C18 C19 1.372(5) .
C18 H18 0.9300 .
C19 H19 0.9300 .
C20 C21 1.473(6) .
C20 H20A 0.9600 .
C20 H20B 0.9600 .
C20 H20C 0.9600 .
C21 N2 1.320(5) .
C21 N1 1.332(5) .
C22 C23 1.315(6) .
C22 N2 1.360(5) .
C22 H22 0.9300 .
C23 N1 1.357(6) .
C23 H23 0.9300 .
C24 N1 1.454(5) .
C24 C25 1.511(6) .
C24 H24A 0.9700 .
C24 H24B 0.9700 .
C25 C26 1.302(9) .
C25 C27 1.306(8) .
C26 C27 1.355(8) 2_756
C26 H26 0.9300 .
C27 C26 1.355(8) 2_756
C27 H27 0.9300 .
Co1 O1 1.971(3) .
Co1 N2 2.037(4) .
Co1 N3 2.076(3) 3
Co1 O3 2.110(3) 8_546
Co1 O4 2.159(3) 8_546
Co1 C17 2.463(4) 8_546
N3 Co1 2.076(3) 3_445
O3 Co1 2.110(3) 8_445
O4 Co1 2.159(3) 8_445
O1W H1W 0.8199(12) .
